data_7025493
loop_
_publ_author_name
'Marqu\'es-Gallego, Patricia'
'Gamiz-Gonzalez, M. Amparo'
'Fortea-P\'erez, Francisco R.'
'Lutz, Martin'
'Spek, Anthony L.'
'Pevec, Andrej'
'Kozlev\<car, Bojan'
'Reedijk, Jan'

_publ_section_title
;
 Quinoxaline-2-carboxamide as a carrier ligand in two new platinum(ii)
 compounds: Synthesis, crystal structure, cytotoxic activity and DNA
 interaction
;
_journal_issue 21
_journal_name_full 'Dalton Transactions'
_journal_page_first 5152
_journal_paper_doi 10.1039/c001158d
_journal_volume 39
_journal_year 2010
_chemical_formula_moiety 'C11 H12 Cl N3 O2 Pt S'
_chemical_formula_sum 'C11 H12 Cl N3 O2 Pt S'
_chemical_formula_weight 480.84
_chemical_name_systematic
;
?
;
_space_group_IT_number 14
_symmetry_cell_setting monoclinic
_symmetry_space_group_name_Hall '-P 2ybc'
_symmetry_space_group_name_H-M 'P 1 21/c 1'
_atom_sites_solution_hydrogens difmap
_atom_sites_solution_primary heavy
_atom_sites_solution_secondary difmap
_audit_creation_method SHELXL-97
_cell_angle_alpha 90.00
_cell_angle_beta 105.0280(10)
_cell_angle_gamma 90.00
_cell_formula_units_Z 4
_cell_length_a 10.3211(3)
_cell_length_b 18.9564(7)
_cell_length_c 7.0183(2)
_cell_measurement_reflns_used 11742
_cell_measurement_temperature 150(2)
_cell_measurement_theta_max 27.49
_cell_measurement_theta_min 2.04
_cell_volume 1326.17(7)
_computing_cell_refinement Peakref
_computing_data_collection 'Nonius COLLECT'
_computing_data_reduction 'EvalCCD, Sadabs'
_computing_structure_refinement 'SHELXL-97 (Sheldrick, 1997)'
_computing_structure_solution 'DIRDIF-99 (Beurskens et al., 1999)'
_diffrn_ambient_temperature 150(2)
_diffrn_measured_fraction_theta_full 1.000
_diffrn_measured_fraction_theta_max 1.000
_diffrn_measurement_device_type 'Nonius KappaCCD'
_diffrn_measurement_method '\f and \w scans'
_diffrn_radiation_monochromator graphite
_diffrn_radiation_source 'rotating anode'
_diffrn_radiation_type MoK\a
_diffrn_radiation_wavelength 0.71073
_diffrn_reflns_av_R_equivalents 0.0655
_diffrn_reflns_av_sigmaI/netI 0.0335
_diffrn_reflns_limit_h_max 12
_diffrn_reflns_limit_h_min -12
_diffrn_reflns_limit_k_max 22
_diffrn_reflns_limit_k_min -22
_diffrn_reflns_limit_l_max 8
_diffrn_reflns_limit_l_min -8
_diffrn_reflns_number 20861
_diffrn_reflns_theta_full 25.50
_diffrn_reflns_theta_max 25.50
_diffrn_reflns_theta_min 2.04
_exptl_absorpt_coefficient_mu 10.939
_exptl_absorpt_correction_T_max 0.5954
_exptl_absorpt_correction_T_min 0.1253
_exptl_absorpt_correction_type analytical
_exptl_absorpt_process_details Sadabs
_exptl_crystal_colour red
_exptl_crystal_density_diffrn 2.408
_exptl_crystal_density_method 'not measured'
_exptl_crystal_description needle
_exptl_crystal_F_000 904
_exptl_crystal_size_max 0.36
_exptl_crystal_size_mid 0.04
_exptl_crystal_size_min 0.03
_refine_diff_density_max 2.178
_refine_diff_density_min -1.466
_refine_diff_density_rms 0.190
_refine_ls_extinction_method none
_refine_ls_goodness_of_fit_ref 1.099
_refine_ls_hydrogen_treatment mixed
_refine_ls_matrix_type full
_refine_ls_number_parameters 178
_refine_ls_number_reflns 2484
_refine_ls_number_restraints 0
_refine_ls_restrained_S_all 1.099
_refine_ls_R_factor_all 0.0431
_refine_ls_R_factor_gt 0.0323
_refine_ls_shift/su_max 0.001
_refine_ls_shift/su_mean 0.000
_refine_ls_structure_factor_coef Fsqd
_refine_ls_weighting_details 'calc w=1/[\s^2^(Fo^2^)+(0.0454P)^2^+3.1315P] where P=(Fo^2^+2Fc^2^)/3'
_refine_ls_weighting_scheme calc
_refine_ls_wR_factor_gt 0.0774
_refine_ls_wR_factor_ref 0.0824
_reflns_number_gt 2116
_reflns_number_total 2484
_reflns_threshold_expression I>2\s(I)
_cod_data_source_file c001158d.txt
_cod_data_source_block s3822a
_cod_original_cell_volume 1326.18(7)
_cod_original_sg_symbol_H-M 'P 21/c'
_cod_database_code 7025493

loop_
_symmetry_equiv_pos_as_xyz
'x, y, z'
'-x, y+1/2, -z+1/2'
'-x, -y, -z'
'x, -y-1/2, z-1/2'

loop_
_atom_site_label
_atom_site_type_symbol
_atom_site_fract_x
_atom_site_fract_y
_atom_site_fract_z
_atom_site_U_iso_or_equiv
_atom_site_adp_type
_atom_site_occupancy
_atom_site_symmetry_multiplicity
_atom_site_calc_flag
_atom_site_refinement_flags
Pt1 Pt 0.63318(2) 0.149123(12) 0.30502(4) 0.02265(12) Uani 1 1 d .
Cl1 Cl 0.48969(18) 0.05232(9) 0.2464(3) 0.0383(4) Uani 1 1 d .
S1 S 0.79924(17) 0.07227(8) 0.3566(3) 0.0259(4) Uani 1 1 d .
O1 O 0.7896(6) 0.3481(2) 0.3437(8) 0.0371(13) Uani 1 1 d .
O2 O 0.9336(5) 0.1039(2) 0.4082(7) 0.0337(12) Uani 1 1 d .
N1 N 0.5014(6) 0.2374(3) 0.2711(7) 0.0235(12) Uani 1 1 d .
N2 N 0.3763(7) 0.3708(4) 0.2353(10) 0.0451(18) Uani 1 1 d .
N3 N 0.7617(7) 0.2281(3) 0.3473(9) 0.0283(14) Uani 1 1 d .
H3N H 0.834(9) 0.219(4) 0.365(12) 0.04(3) Uiso 1 1 d .
C1 C 0.5710(7) 0.2977(3) 0.2837(10) 0.0265(15) Uani 1 1 d .
C2 C 0.5054(8) 0.3634(4) 0.2634(12) 0.0359(18) Uani 1 1 d .
H2 H 0.5584 0.4048 0.2705 0.043 Uiso 1 1 calc R
C3 C 0.3031(8) 0.3098(4) 0.2295(11) 0.0341(17) Uani 1 1 d .
C4 C 0.1672(8) 0.3149(5) 0.2103(12) 0.046(2) Uani 1 1 d .
H4 H 0.1264 0.3601 0.2020 0.055 Uiso 1 1 calc R
C5 C 0.0910(9) 0.2565(5) 0.2029(11) 0.045(2) Uani 1 1 d .
H5 H -0.0029 0.2608 0.1877 0.054 Uiso 1 1 calc R
C6 C 0.1509(8) 0.1895(5) 0.2179(13) 0.046(2) Uani 1 1 d .
H6 H 0.0968 0.1487 0.2134 0.055 Uiso 1 1 calc R
C7 C 0.2858(8) 0.1818(4) 0.2387(13) 0.0418(19) Uani 1 1 d .
H7 H 0.3246 0.1361 0.2485 0.050 Uiso 1 1 calc R
C8 C 0.3659(7) 0.2413(4) 0.2455(10) 0.0274(15) Uani 1 1 d .
C9 C 0.7210(7) 0.2938(3) 0.3275(10) 0.0273(15) Uani 1 1 d .
C10 C 0.7899(7) 0.0125(3) 0.5460(10) 0.0305(16) Uani 1 1 d .
H10A H 0.8622 -0.0223 0.5629 0.046 Uiso 1 1 calc R
H10B H 0.7031 -0.0118 0.5104 0.046 Uiso 1 1 calc R
H10C H 0.7991 0.0383 0.6697 0.046 Uiso 1 1 calc R
C11 C 0.7873(8) 0.0177(4) 0.1459(11) 0.0335(17) Uani 1 1 d .
H11A H 0.7893 0.0473 0.0321 0.050 Uiso 1 1 calc R
H11B H 0.7029 -0.0088 0.1175 0.050 Uiso 1 1 calc R
H11C H 0.8630 -0.0152 0.1722 0.050 Uiso 1 1 calc R

loop_
_atom_site_aniso_label
_atom_site_aniso_U_11
_atom_site_aniso_U_22
_atom_site_aniso_U_33
_atom_site_aniso_U_23
_atom_site_aniso_U_13
_atom_site_aniso_U_12
Pt1 0.01255(17) 0.01969(17) 0.03548(18) 0.00036(11) 0.00579(11) -0.00083(10)
Cl1 0.0175(9) 0.0274(9) 0.0676(12) -0.0044(9) 0.0069(8) -0.0062(7)
S1 0.0126(8) 0.0202(8) 0.0443(10) -0.0009(7) 0.0062(7) -0.0003(6)
O1 0.033(3) 0.021(3) 0.056(3) 0.000(2) 0.010(3) -0.004(2)
O2 0.014(3) 0.030(3) 0.056(3) -0.005(2) 0.006(2) 0.0003(19)
N1 0.022(3) 0.023(3) 0.024(3) 0.001(2) 0.004(2) 0.006(2)
N2 0.039(5) 0.035(4) 0.055(4) -0.004(3) 0.000(3) 0.018(3)
N3 0.020(4) 0.023(3) 0.041(4) 0.000(2) 0.007(3) 0.001(3)
C1 0.028(4) 0.023(3) 0.029(3) 0.001(3) 0.008(3) 0.006(3)
C2 0.025(4) 0.031(4) 0.050(5) 0.003(3) 0.006(4) 0.004(3)
C3 0.029(4) 0.039(4) 0.036(4) 0.005(3) 0.013(3) 0.011(3)
C4 0.029(5) 0.063(6) 0.043(5) 0.004(4) 0.005(4) 0.021(4)
C5 0.030(5) 0.069(6) 0.036(4) 0.009(4) 0.008(4) 0.016(4)
C6 0.020(4) 0.058(5) 0.060(5) 0.015(4) 0.009(4) -0.001(4)
C7 0.024(4) 0.041(4) 0.062(5) 0.014(4) 0.015(4) 0.005(3)
C8 0.017(4) 0.034(4) 0.031(3) 0.003(3) 0.005(3) 0.008(3)
C9 0.020(4) 0.026(4) 0.036(4) 0.000(3) 0.009(3) -0.002(3)
C10 0.025(4) 0.024(3) 0.039(4) 0.006(3) 0.003(3) 0.002(3)
C11 0.025(4) 0.029(4) 0.047(4) -0.006(3) 0.012(3) 0.006(3)

loop_
_atom_type_symbol
_atom_type_description
_atom_type_scat_dispersion_real
_atom_type_scat_dispersion_imag
_atom_type_scat_source
C C 0.0033 0.0016 'International Tables Vol C Tables 4.2.6.8 and 6.1.1.4'
H H 0.0000 0.0000 'International Tables Vol C Tables 4.2.6.8 and 6.1.1.4'
Cl Cl 0.1484 0.1585 'International Tables Vol C Tables 4.2.6.8 and 6.1.1.4'
N N 0.0061 0.0033 'International Tables Vol C Tables 4.2.6.8 and 6.1.1.4'
O O 0.0106 0.0060 'International Tables Vol C Tables 4.2.6.8 and 6.1.1.4'
Pt Pt -1.7033 8.3905 'International Tables Vol C Tables 4.2.6.8 and 6.1.1.4'
S S 0.1246 0.1234 'International Tables Vol C Tables 4.2.6.8 and 6.1.1.4'

loop_
_geom_angle_atom_site_label_1
_geom_angle_atom_site_label_2
_geom_angle_atom_site_label_3
_geom_angle
N3 Pt1 N1 78.8(3)
N3 Pt1 S1 90.8(2)
N1 Pt1 S1 169.43(16)
N3 Pt1 Cl1 176.68(19)
N1 Pt1 Cl1 103.97(17)
S1 Pt1 Cl1 86.56(6)
O2 S1 C10 108.0(3)
O2 S1 C11 107.4(3)
C10 S1 C11 104.3(3)
O2 S1 Pt1 114.5(2)
C10 S1 Pt1 110.8(2)
C11 S1 Pt1 111.3(3)
C1 N1 C8 118.4(6)
C1 N1 Pt1 110.3(5)
C8 N1 Pt1 131.2(5)
C2 N2 C3 116.4(7)
C9 N3 Pt1 121.4(5)
C9 N3 H3N 121(7)
Pt1 N3 H3N 117(7)
N1 C1 C2 120.8(7)
N1 C1 C9 118.6(6)
C2 C1 C9 120.6(6)
N2 C2 C1 123.9(7)
N2 C2 H2 118.1
C1 C2 H2 118.1
C4 C3 N2 118.7(7)
C4 C3 C8 119.8(8)
N2 C3 C8 121.5(7)
C5 C4 C3 120.9(8)
C5 C4 H4 119.5
C3 C4 H4 119.5
C4 C5 C6 119.8(8)
C4 C5 H5 120.1
C6 C5 H5 120.1
C7 C6 C5 121.3(8)
C7 C6 H6 119.4
C5 C6 H6 119.4
C6 C7 C8 119.8(8)
C6 C7 H7 120.1
C8 C7 H7 120.1
N1 C8 C7 122.8(6)
N1 C8 C3 118.9(6)
C7 C8 C3 118.4(6)
O1 C9 N3 128.3(7)
O1 C9 C1 120.9(6)
N3 C9 C1 110.8(6)
S1 C10 H10A 109.5
S1 C10 H10B 109.5
H10A C10 H10B 109.5
S1 C10 H10C 109.5
H10A C10 H10C 109.5
H10B C10 H10C 109.5
S1 C11 H11A 109.5
S1 C11 H11B 109.5
H11A C11 H11B 109.5
S1 C11 H11C 109.5
H11A C11 H11C 109.5
H11B C11 H11C 109.5

loop_
_geom_bond_atom_site_label_1
_geom_bond_atom_site_label_2
_geom_bond_distance
Pt1 N3 1.971(6)
Pt1 N1 2.131(5)
Pt1 S1 2.2066(16)
Pt1 Cl1 2.3267(17)
S1 O2 1.467(5)
S1 C10 1.769(7)
S1 C11 1.782(7)
O1 C9 1.238(8)
N1 C1 1.340(9)
N1 C8 1.365(8)
N2 C2 1.303(10)
N2 C3 1.377(11)
N3 C9 1.310(9)
N3 H3N 0.75(9)
C1 C2 1.407(10)
C1 C9 1.500(11)
C2 H2 0.9500
C3 C4 1.377(11)
C3 C8 1.443(10)
C4 C5 1.351(12)
C4 H4 0.9500
C5 C6 1.405(12)
C5 H5 0.9500
C6 C7 1.370(11)
C6 H6 0.9500
C7 C8 1.391(10)
C7 H7 0.9500
C10 H10A 0.9800
C10 H10B 0.9800
C10 H10C 0.9800
C11 H11A 0.9800
C11 H11B 0.9800
C11 H11C 0.9800

loop_
_geom_hbond_atom_site_label_D
_geom_hbond_atom_site_label_H
_geom_hbond_atom_site_label_A
_geom_hbond_distance_DH
_geom_hbond_distance_HA
_geom_hbond_distance_DA
_geom_hbond_angle_DHA
N3 H3N O2 0.75(9) 2.39(8) 2.912(8) 128(8)

loop_
_geom_torsion_atom_site_label_1
_geom_torsion_atom_site_label_2
_geom_torsion_atom_site_label_3
_geom_torsion_atom_site_label_4
_geom_torsion
N3 Pt1 S1 O2 2.5(3)
N1 Pt1 S1 O2 -4.2(8)
Cl1 Pt1 S1 O2 -179.5(2)
N3 Pt1 S1 C10 124.9(3)
N1 Pt1 S1 C10 118.2(8)
Cl1 Pt1 S1 C10 -57.1(3)
N3 Pt1 S1 C11 -119.6(3)
N1 Pt1 S1 C11 -126.3(8)
Cl1 Pt1 S1 C11 58.5(3)
N3 Pt1 N1 C1 3.6(4)
S1 Pt1 N1 C1 10.4(11)
Cl1 Pt1 N1 C1 -174.5(4)
N3 Pt1 N1 C8 -174.4(6)
S1 Pt1 N1 C8 -167.6(6)
Cl1 Pt1 N1 C8 7.5(6)
N1 Pt1 N3 C9 -4.1(6)
S1 Pt1 N3 C9 177.1(6)
C8 N1 C1 C2 -2.5(10)
Pt1 N1 C1 C2 179.2(5)
C8 N1 C1 C9 175.3(6)
Pt1 N1 C1 C9 -3.0(7)
C3 N2 C2 C1 1.2(12)
N1 C1 C2 N2 1.3(12)
C9 C1 C2 N2 -176.4(7)
C2 N2 C3 C4 176.7(8)
C2 N2 C3 C8 -2.5(11)
N2 C3 C4 C5 179.7(7)
C8 C3 C4 C5 -1.1(12)
C3 C4 C5 C6 0.9(12)
C4 C5 C6 C7 -0.4(13)
C5 C6 C7 C8 0.0(13)
C1 N1 C8 C7 -177.3(7)
Pt1 N1 C8 C7 0.5(10)
C1 N1 C8 C3 1.2(9)
Pt1 N1 C8 C3 179.0(5)
C6 C7 C8 N1 178.3(7)
C6 C7 C8 C3 -0.2(11)
C4 C3 C8 N1 -177.9(6)
N2 C3 C8 N1 1.4(10)
C4 C3 C8 C7 0.7(11)
N2 C3 C8 C7 179.9(7)
Pt1 N3 C9 O1 -177.7(6)
Pt1 N3 C9 C1 3.5(8)
N1 C1 C9 O1 -178.8(6)
C2 C1 C9 O1 -1.1(11)
N1 C1 C9 N3 0.0(9)
C2 C1 C9 N3 177.8(6)
